data_2013754
loop_
_publ_author_name
'Salmon, Lionel'
'Thu\'ery, Pierre'
'Ephritikhine, Michel'
'Masci, Bernardo'

_publ_section_title
;Bis{bis[5-<i>tert</i>-butyl-2-oxido-3-(1-pyridiniomethyl)phenyl]methane}dioxouranium
 bis(trifluoromethanesulfonate) pyridine disolvate: a uranyl bis(diphenoxide)
 complex resulting from homooxacalixarene cleavage
;
_journal_issue 1
_journal_name_full 'Acta Crystallographica Section C'
_journal_page_first m27
_journal_page_last m29
_journal_paper_doi 10.1107/S0108270103027513
_journal_volume 60
_journal_year 2004
_chemical_formula_iupac '[U O2 (C33 H38 N2 O2)2] (C F3 O3 S)2 , 2C5 H5 N'
_chemical_formula_moiety 'C66 H76 N4 O6 U 2+ ,2C F3 O3 S - , 2C5 H5 N'
_chemical_formula_sum 'C78 H86 F6 N6 O12 S2 U'
_chemical_formula_weight 1715.68
_chemical_name_systematic
;
Bis{bis[5-tert-butyl-2-oxido-3-(1-pyridiniomethyl)phenyl]methane}dioxouranium
bis(trifluoromethanesulfonate) pyridine disolvate
;
_space_group_IT_number 2
_symmetry_cell_setting triclinic
_symmetry_space_group_name_Hall '-P 1'
_symmetry_space_group_name_H-M 'P -1'
_atom_sites_solution_hydrogens geom
_atom_sites_solution_primary heavy
_atom_sites_solution_secondary difmap
_audit_creation_method SHELXL97
_cell_angle_alpha 102.472(6)
_cell_angle_beta 106.903(6)
_cell_angle_gamma 94.800(6)
_cell_formula_units_Z 1
_cell_length_a 10.7189(9)
_cell_length_b 11.1479(13)
_cell_length_c 17.0975(16)
_cell_measurement_reflns_used 13391
_cell_measurement_temperature 100(2)
_cell_measurement_theta_max 25.68
_cell_measurement_theta_min 2.54
_cell_volume 1885.0(3)
_computing_cell_refinement EvalCCD
_computing_data_collection 'EvalCCD (Duisenberg et al., 2003)'
_computing_data_reduction EvalCCD
_computing_molecular_graphics 'SHELXTL (Bruker, 1999)'
_computing_publication_material SHELXTL
_computing_structure_refinement 'SHELXL97 (Sheldrick, 1997)'
_computing_structure_solution 'SHELXS97 (Sheldrick, 1997)'
_diffrn_ambient_temperature 100(2)
_diffrn_measured_fraction_theta_full 0.968
_diffrn_measured_fraction_theta_max 0.968
_diffrn_measurement_device_type 'Nonius KappaCCD area-detector'
_diffrn_measurement_method '\f and \w'
_diffrn_radiation_monochromator graphite
_diffrn_radiation_source 'fine-focus sealed tube'
_diffrn_radiation_type MoK\a
_diffrn_radiation_wavelength 0.71073
_diffrn_reflns_av_R_equivalents 0.089
_diffrn_reflns_av_sigmaI/netI 0.149
_diffrn_reflns_limit_h_max 13
_diffrn_reflns_limit_h_min -13
_diffrn_reflns_limit_k_max 12
_diffrn_reflns_limit_k_min -13
_diffrn_reflns_limit_l_max 20
_diffrn_reflns_limit_l_min -20
_diffrn_reflns_number 13391
_diffrn_reflns_theta_full 25.68
_diffrn_reflns_theta_max 25.68
_diffrn_reflns_theta_min 2.54
_diffrn_standards_decay_% 0
_diffrn_standards_number 0
_exptl_absorpt_coefficient_mu 2.288
_exptl_absorpt_correction_T_max 0.892
_exptl_absorpt_correction_T_min 0.698
_exptl_absorpt_correction_type multi-scan
_exptl_absorpt_process_details '(SADABS; Sheldrick, 1996)'
_exptl_crystal_colour 'light orange'
_exptl_crystal_density_diffrn 1.511
_exptl_crystal_density_meas ?
_exptl_crystal_density_method 'not measured'
_exptl_crystal_description needle
_exptl_crystal_F_000 870
_exptl_crystal_size_max 0.40
_exptl_crystal_size_mid 0.10
_exptl_crystal_size_min 0.05
_refine_diff_density_max 1.54
_refine_diff_density_min -2.30
_refine_ls_extinction_method none
_refine_ls_goodness_of_fit_ref 1.031
_refine_ls_hydrogen_treatment constr
_refine_ls_matrix_type full
_refine_ls_number_parameters 481
_refine_ls_number_reflns 6934
_refine_ls_number_restraints 36
_refine_ls_restrained_S_all 1.063
_refine_ls_R_factor_all 0.087
_refine_ls_R_factor_gt 0.051
_refine_ls_shift/su_max 0.001
_refine_ls_shift/su_mean 0.000
_refine_ls_structure_factor_coef Fsqd
_refine_ls_weighting_details 'calc w = 1/[\s^2^(Fo^2^)+(0.0328P)^2^] where P=(Fo^2^+2Fc^2^)/3'
_refine_ls_weighting_scheme calc
_refine_ls_wR_factor_gt 0.087
_refine_ls_wR_factor_ref 0.096
_reflns_number_gt 5444
_reflns_number_total 6934
_reflns_threshold_expression I>2\s(I)
_cod_data_source_file fa1040.cif
_cod_data_source_block I
_cod_depositor_comments
;
The following automatic conversions were performed:

'_exptl_crystal_density_meas' value 'not measured' was changed to '?'
- the value is perceived as not measured.

Automatic conversion script
Id: cif_fix_values 3008 2015-01-20 13:52:24Z robertas 
;
_cod_database_code 2013754
_cod_database_fobs_code 2013754

loop_
_symmetry_equiv_pos_as_xyz
'x, y, z'
'-x, -y, -z'

loop_
_atom_site_label
_atom_site_fract_x
_atom_site_fract_y
_atom_site_fract_z
_atom_site_U_iso_or_equiv
_atom_site_adp_type
_atom_site_calc_flag
_atom_site_refinement_flags
_atom_site_occupancy
_atom_site_disorder_assembly
_atom_site_disorder_group
_atom_site_type_symbol
U 1.0000 0.5000 0.5000 0.01041(11) Uani d S 1 . . U
O1 1.0676(3) 0.4168(3) 0.3900(2) 0.0123(8) Uani d . 1 . . O
O2 0.9008(3) 0.6317(3) 0.4274(2) 0.0123(8) Uani d . 1 . . O
O3 0.8479(3) 0.3940(3) 0.4549(2) 0.0115(8) Uani d . 1 . . O
N1 0.9121(4) 0.1470(4) 0.3543(3) 0.0105(10) Uani d . 1 . . N
N2 0.5670(4) 0.6292(4) 0.4057(3) 0.0096(10) Uani d . 1 . . N
C1 0.9924(5) 0.2594(5) 0.2609(3) 0.0097(12) Uani d . 1 . . C
C2 1.0222(5) 0.3862(5) 0.3058(3) 0.0115(12) Uani d . 1 . . C
C3 1.0089(5) 0.4771(5) 0.2585(3) 0.0114(12) Uani d . 1 . . C
C4 0.9699(5) 0.4384(5) 0.1714(3) 0.0127(12) Uani d . 1 . . C
H4 0.9641 0.4991 0.1413 0.015 Uiso calc R 1 . . H
C5 0.9386(5) 0.3140(5) 0.1257(3) 0.0133(13) Uani d . 1 . . C
C6 0.9517(5) 0.2257(5) 0.1734(3) 0.0130(12) Uani d . 1 . . C
H6 0.9326 0.1417 0.1455 0.016 Uiso calc R 1 . . H
C7 0.8939(6) 0.2796(5) 0.0294(3) 0.0195(14) Uani d . 1 . . C
C8 0.7809(6) 0.3475(6) -0.0053(4) 0.0256(15) Uani d . 1 . . C
H8A 0.7063 0.3218 0.0109 0.038 Uiso calc R 1 . . H
H8B 0.7567 0.3277 -0.0658 0.038 Uiso calc R 1 . . H
H8C 0.8084 0.4355 0.0171 0.038 Uiso calc R 1 . . H
C9 1.0096(6) 0.3156(6) -0.0010(4) 0.0296(16) Uani d . 1 . . C
H9A 0.9802 0.2971 -0.0616 0.044 Uiso calc R 1 . . H
H9B 1.0791 0.2692 0.0176 0.044 Uiso calc R 1 . . H
H9C 1.0418 0.4030 0.0218 0.044 Uiso calc R 1 . . H
C10 0.8443(8) 0.1388(6) -0.0080(4) 0.0397(18) Uani d . 1 . . C
H10A 0.7699 0.1151 0.0090 0.067 Uiso calc R 1 . . H
H10B 0.9137 0.0932 0.0123 0.067 Uiso calc R 1 . . H
H10C 0.8183 0.1204 -0.0685 0.067 Uiso calc R 1 . . H
C11 1.0353(5) 0.6151(5) 0.3038(3) 0.0111(12) Uani d . 1 . . C
H11A 1.0833 0.6254 0.3631 0.013 Uiso calc R 1 . . H
H11B 1.0907 0.6598 0.2802 0.013 Uiso calc R 1 . . H
C12 0.9091(5) 0.6715(5) 0.2964(3) 0.0099(12) Uani d . 1 . . C
C13 0.8485(5) 0.6754(5) 0.3596(3) 0.0078(11) Uani d . 1 . . C
C14 0.7318(5) 0.7288(5) 0.3504(3) 0.0091(12) Uani d . 1 . . C
C15 0.6783(5) 0.7712(5) 0.2791(3) 0.0107(12) Uani d . 1 . . C
H15 0.6015 0.8061 0.2743 0.013 Uiso calc R 1 . . H
C16 0.7338(5) 0.7640(5) 0.2146(3) 0.0096(12) Uani d . 1 . . C
C17 0.8516(5) 0.7152(5) 0.2275(3) 0.0109(12) Uani d . 1 . . C
H17 0.8939 0.7122 0.1869 0.013 Uiso calc R 1 . . H
C18 0.6720(5) 0.8006(5) 0.1310(3) 0.0135(13) Uani d . 1 . . C
C19 0.6329(6) 0.6834(5) 0.0582(3) 0.0215(14) Uani d . 1 . . C
H19A 0.5685 0.6262 0.0662 0.032 Uiso calc R 1 . . H
H19B 0.7095 0.6452 0.0569 0.032 Uiso calc R 1 . . H
H19C 0.5962 0.7053 0.0059 0.032 Uiso calc R 1 . . H
C20 0.7717(6) 0.8914(5) 0.1156(4) 0.0199(14) Uani d . 1 . . C
H20A 0.7323 0.9118 0.0630 0.030 Uiso calc R 1 . . H
H20B 0.8483 0.8538 0.1133 0.030 Uiso calc R 1 . . H
H20C 0.7970 0.9659 0.1607 0.030 Uiso calc R 1 . . H
C21 0.5499(5) 0.8610(5) 0.1314(3) 0.0191(14) Uani d . 1 . . C
H21A 0.4834 0.8027 0.1366 0.029 Uiso calc R 1 . . H
H21B 0.5165 0.8853 0.0796 0.029 Uiso calc R 1 . . H
H21C 0.5727 0.9330 0.1782 0.029 Uiso calc R 1 . . H
C22 1.0116(5) 0.1625(5) 0.3101(3) 0.0156(13) Uani d . 1 . . C
H22A 1.0087 0.0833 0.2719 0.019 Uiso calc R 1 . . H
H22B 1.0988 0.1841 0.3518 0.019 Uiso calc R 1 . . H
C23 0.7839(5) 0.1447(5) 0.3147(3) 0.0156(13) Uani d . 1 . . C
H23 0.7579 0.1598 0.2613 0.019 Uiso calc R 1 . . H
C24 0.6898(5) 0.1201(5) 0.3521(4) 0.0147(13) Uani d . 1 . . C
H24 0.6006 0.1152 0.3234 0.018 Uiso calc R 1 . . H
C25 0.7301(5) 0.1030(5) 0.4329(4) 0.0156(13) Uani d . 1 . . C
H25 0.6684 0.0883 0.4598 0.019 Uiso calc R 1 . . H
C26 0.8632(5) 0.1079(5) 0.4733(3) 0.0149(13) Uani d . 1 . . C
H26 0.8919 0.0968 0.5277 0.018 Uiso calc R 1 . . H
C27 0.9526(5) 0.1294(5) 0.4324(3) 0.0133(12) Uani d . 1 . . C
H27 1.0420 0.1317 0.4592 0.016 Uiso calc R 1 . . H
C28 0.6676(5) 0.7416(5) 0.4187(3) 0.0097(12) Uani d . 1 . . C
H28A 0.6244 0.8148 0.4203 0.012 Uiso calc R 1 . . H
H28B 0.7354 0.7540 0.4729 0.012 Uiso calc R 1 . . H
C29 0.6002(5) 0.5153(5) 0.3915(3) 0.0139(13) Uani d . 1 . . C
H29 0.6831 0.5057 0.3864 0.017 Uiso calc R 1 . . H
C30 0.5136(5) 0.4123(5) 0.3842(3) 0.0163(13) Uani d . 1 . . C
H30 0.5385 0.3337 0.3755 0.020 Uiso calc R 1 . . H
C31 0.3907(5) 0.4258(5) 0.3900(3) 0.0161(13) Uani d . 1 . . C
H31 0.3306 0.3569 0.3844 0.019 Uiso calc R 1 . . H
C32 0.3576(5) 0.5433(6) 0.4042(4) 0.0197(14) Uani d . 1 . . C
H32 0.2745 0.5539 0.4085 0.024 Uiso calc R 1 . . H
C33 0.4464(5) 0.6452(5) 0.4120(3) 0.0149(13) Uani d . 1 . . C
H33 0.4236 0.7245 0.4215 0.018 Uiso calc R 1 . . H
S 0.33942(13) 1.01717(13) 0.37917(9) 0.0139(3) Uani d . 1 . . S
O4 0.4118(4) 1.1382(3) 0.3915(3) 0.0257(10) Uani d . 1 . . O
O5 0.4192(4) 0.9245(4) 0.4012(2) 0.0252(10) Uani d . 1 . . O
O6 0.2238(4) 1.0181(4) 0.4055(2) 0.0235(10) Uani d . 1 . . O
F1 0.1907(5) 0.8577(4) 0.2408(3) 0.0635(13) Uani d U 1 . . F
F2 0.2045(3) 1.0451(4) 0.2305(2) 0.0411(10) Uani d U 1 . . F
F3 0.3672(3) 0.9471(3) 0.2296(2) 0.0338(9) Uani d . 1 . . F
C34 0.2720(6) 0.9630(6) 0.2643(4) 0.0244(15) Uani d . 1 . . C
N3 0.5516(6) 0.2339(6) 0.1749(4) 0.0473(17) Uani d . 1 . . N
C35 0.6116(8) 0.3440(8) 0.1833(4) 0.045(2) Uani d . 1 . . C
H35 0.7016 0.3534 0.1906 0.054 Uiso calc R 1 . . H
C36 0.5528(9) 0.4447(8) 0.1822(5) 0.054(2) Uani d U 1 . . C
H36 0.6013 0.5206 0.1870 0.064 Uiso calc R 1 . . H
C37 0.4240(9) 0.4369(8) 0.1742(5) 0.059(2) Uani d U 1 . . C
H37 0.3822 0.5068 0.1747 0.071 Uiso calc R 1 . . H
C38 0.3539(8) 0.3192(9) 0.1650(5) 0.060(2) Uani d U 1 . . C
H38 0.2642 0.3075 0.1585 0.072 Uiso calc R 1 . . H
C39 0.4256(8) 0.2230(8) 0.1663(5) 0.052(2) Uani d U 1 . . C
H39 0.3816 0.1446 0.1607 0.062 Uiso calc R 1 . . H

loop_
_atom_site_aniso_label
_atom_site_aniso_U_11
_atom_site_aniso_U_22
_atom_site_aniso_U_33
_atom_site_aniso_U_12
_atom_site_aniso_U_13
_atom_site_aniso_U_23
U 0.00956(18) 0.01204(19) 0.01036(18) 0.00416(13) 0.00436(14) 0.00172(13)
O1 0.012(2) 0.014(2) 0.013(2) 0.0070(16) 0.0060(17) 0.0028(17)
O2 0.011(2) 0.020(2) 0.010(2) 0.0086(17) 0.0079(17) 0.0045(17)
O3 0.0098(19) 0.012(2) 0.016(2) 0.0038(16) 0.0076(17) 0.0055(17)
N1 0.009(2) 0.008(2) 0.015(3) 0.0048(19) 0.006(2) 0.000(2)
N2 0.006(2) 0.014(3) 0.009(2) 0.0027(19) 0.002(2) 0.002(2)
C1 0.009(3) 0.013(3) 0.015(3) 0.007(2) 0.009(2) 0.009(2)
C2 0.006(3) 0.020(3) 0.010(3) 0.003(2) 0.005(2) 0.001(2)
C3 0.012(3) 0.010(3) 0.017(3) 0.005(2) 0.010(3) 0.006(2)
C4 0.017(3) 0.013(3) 0.015(3) 0.009(2) 0.011(3) 0.007(2)
C5 0.014(3) 0.019(3) 0.010(3) 0.002(3) 0.009(3) 0.003(3)
C6 0.014(3) 0.012(3) 0.017(3) 0.006(2) 0.010(3) 0.003(2)
C7 0.025(3) 0.020(3) 0.011(3) 0.002(3) 0.005(3) 0.002(3)
C8 0.026(4) 0.033(4) 0.015(3) 0.004(3) 0.003(3) 0.004(3)
C9 0.031(4) 0.049(5) 0.012(3) 0.018(3) 0.009(3) 0.007(3)
C10 0.060(4) 0.031(3) 0.019(3) 0.001(3) 0.002(3) 0.004(3)
C11 0.012(3) 0.014(3) 0.007(3) 0.000(2) 0.004(2) 0.000(2)
C12 0.009(3) 0.007(3) 0.013(3) 0.000(2) 0.006(2) -0.002(2)
C13 0.006(3) 0.006(3) 0.010(3) -0.002(2) 0.002(2) -0.001(2)
C14 0.007(3) 0.007(3) 0.013(3) 0.000(2) 0.004(2) 0.002(2)
C15 0.007(3) 0.012(3) 0.018(3) 0.006(2) 0.007(3) 0.006(2)
C16 0.010(3) 0.006(3) 0.012(3) 0.000(2) 0.005(2) -0.001(2)
C17 0.012(3) 0.011(3) 0.012(3) 0.000(2) 0.009(3) 0.001(2)
C18 0.015(3) 0.015(3) 0.012(3) 0.003(2) 0.006(3) 0.002(2)
C19 0.022(3) 0.026(4) 0.015(3) 0.004(3) 0.002(3) 0.006(3)
C20 0.026(3) 0.023(4) 0.019(3) 0.009(3) 0.012(3) 0.012(3)
C21 0.017(3) 0.027(4) 0.012(3) 0.009(3) 0.000(3) 0.006(3)
C22 0.017(3) 0.017(3) 0.017(3) 0.003(3) 0.014(3) 0.002(3)
C23 0.021(3) 0.015(3) 0.014(3) 0.008(3) 0.009(3) 0.001(3)
C24 0.010(3) 0.009(3) 0.021(3) -0.001(2) 0.004(3) -0.004(3)
C25 0.019(3) 0.011(3) 0.021(3) 0.004(3) 0.014(3) 0.002(3)
C26 0.023(3) 0.013(3) 0.015(3) 0.006(3) 0.012(3) 0.006(2)
C27 0.015(3) 0.012(3) 0.013(3) 0.000(2) 0.007(3) 0.001(2)
C28 0.010(3) 0.007(3) 0.010(3) -0.001(2) 0.003(3) 0.000(2)
C29 0.010(3) 0.015(3) 0.021(3) 0.009(2) 0.007(3) 0.009(3)
C30 0.019(3) 0.015(3) 0.017(3) 0.004(3) 0.010(3) 0.004(3)
C31 0.012(3) 0.021(3) 0.017(3) 0.000(3) 0.004(3) 0.008(3)
C32 0.010(3) 0.029(4) 0.024(3) 0.004(3) 0.009(3) 0.010(3)
C33 0.010(3) 0.022(3) 0.015(3) 0.011(3) 0.002(3) 0.008(3)
S 0.0143(8) 0.0141(8) 0.0174(8) 0.0054(6) 0.0094(7) 0.0054(6)
O4 0.033(2) 0.013(2) 0.034(3) -0.0023(19) 0.018(2) 0.0048(19)
O5 0.028(2) 0.026(3) 0.026(2) 0.019(2) 0.007(2) 0.010(2)
O6 0.020(2) 0.038(3) 0.024(2) 0.010(2) 0.016(2) 0.017(2)
F1 0.073(3) 0.065(3) 0.033(2) -0.033(2) 0.008(2) 0.002(2)
F2 0.038(2) 0.074(3) 0.027(2) 0.034(2) 0.0172(17) 0.0258(19)
F3 0.033(2) 0.052(3) 0.024(2) 0.0226(19) 0.0198(18) 0.0046(18)
C34 0.023(3) 0.023(4) 0.034(4) -0.001(3) 0.018(3) 0.009(3)
N3 0.043(4) 0.040(4) 0.050(4) 0.002(3) -0.002(4) 0.018(3)
C35 0.040(5) 0.067(6) 0.026(4) 0.004(4) 0.013(4) 0.005(4)
C36 0.074(4) 0.047(4) 0.037(4) -0.003(3) 0.014(3) 0.014(3)
C37 0.084(4) 0.062(4) 0.032(4) 0.047(4) 0.011(3) 0.010(3)
C38 0.044(4) 0.095(5) 0.041(4) 0.014(4) 0.012(3) 0.018(4)
C39 0.055(4) 0.054(4) 0.044(4) -0.014(3) 0.008(3) 0.026(3)

loop_
_atom_type_symbol
_atom_type_description
_atom_type_scat_dispersion_real
_atom_type_scat_dispersion_imag
_atom_type_scat_source
C C 0.0033 0.0016 'International Tables Vol C Tables 4.2.6.8 and 6.1.1.4'
H H 0.0000 0.0000 'International Tables Vol C Tables 4.2.6.8 and 6.1.1.4'
O O 0.0106 0.0060 'International Tables Vol C Tables 4.2.6.8 and 6.1.1.4'
S S 0.1246 0.1234 'International Tables Vol C Tables 4.2.6.8 and 6.1.1.4'
U U -9.6767 9.6646 'International Tables Vol C Tables 4.2.6.8 and 6.1.1.4'
N N 0.0061 0.0033 'International Tables Vol C Tables 4.2.6.8 and 6.1.1.4'
F F 0.0171 0.0103 'International Tables Vol C Tables 4.2.6.8 and 6.1.1.4'

loop_
_geom_angle_atom_site_label_1
_geom_angle_atom_site_label_2
_geom_angle_atom_site_label_3
_geom_angle_site_symmetry_1
_geom_angle_site_symmetry_3
_geom_angle
_geom_angle_publ_flag
O1 U O2 . . 89.33(12) yes
O1 U O2 . 2_766 90.67(12) ?
O1 U O3 . . 90.75(14) yes
O2 U O3 . . 87.85(14) yes
O1 U O3 . 2_766 89.25(14) ?
O2 U O3 . 2_766 92.15(14) ?
O3 U O2 . 2_766 92.15(14) ?
O3 U O3 2_766 . 180.00 ?
O3 U O1 . 2_766 89.25(14) ?
O1 U O1 . 2_766 180.00 ?
O1 U O2 2_766 . 90.67(12) ?
O2 U O2 . 2_766 180.00 ?
C2 O1 U . . 139.0(3) ?
C13 O2 U . . 157.2(3) ?
C23 N1 C27 . . 120.7(5) ?
C23 N1 C22 . . 120.3(4) ?
C27 N1 C22 . . 118.9(4) ?
C29 N2 C33 . . 120.6(5) ?
C29 N2 C28 . . 119.7(4) ?
C33 N2 C28 . . 119.7(4) ?
C6 C1 C2 . . 120.7(5) ?
C6 C1 C22 . . 120.7(5) ?
C2 C1 C22 . . 118.6(5) ?
O1 C2 C1 . . 119.8(5) ?
O1 C2 C3 . . 122.1(5) ?
C1 C2 C3 . . 118.0(5) ?
C4 C3 C2 . . 118.9(5) ?
C4 C3 C11 . . 121.0(5) ?
C2 C3 C11 . . 120.1(5) ?
C3 C4 C5 . . 124.1(5) ?
C3 C4 H4 . . 117.9 ?
C5 C4 H4 . . 117.9 ?
C4 C5 C6 . . 116.1(5) ?
C4 C5 C7 . . 120.6(5) ?
C6 C5 C7 . . 123.3(5) ?
C1 C6 C5 . . 122.2(5) ?
C1 C6 H6 . . 118.9 ?
C5 C6 H6 . . 118.9 ?
C8 C7 C5 . . 110.6(5) ?
C8 C7 C9 . . 109.0(5) ?
C5 C7 C9 . . 109.6(5) ?
C8 C7 C10 . . 107.4(5) ?
C5 C7 C10 . . 111.8(5) ?
C9 C7 C10 . . 108.4(5) ?
C7 C8 H8A . . 109.5 ?
C7 C8 H8B . . 109.5 ?
H8A C8 H8B . . 109.5 ?
C7 C8 H8C . . 109.5 ?
H8A C8 H8C . . 109.5 ?
H8B C8 H8C . . 109.5 ?
C7 C9 H9A . . 109.5 ?
C7 C9 H9B . . 109.5 ?
H9A C9 H9B . . 109.5 ?
C7 C9 H9C . . 109.5 ?
H9A C9 H9C . . 109.5 ?
H9B C9 H9C . . 109.5 ?
C7 C10 H10A . . 109.5 ?
C7 C10 H10B . . 109.5 ?
H10A C10 H10B . . 109.5 ?
C7 C10 H10C . . 109.5 ?
H10A C10 H10C . . 109.5 ?
H10B C10 H10C . . 109.5 ?
C12 C11 C3 . . 112.7(4) ?
C12 C11 H11A . . 109.1 ?
C3 C11 H11A . . 109.1 ?
C12 C11 H11B . . 109.1 ?
C3 C11 H11B . . 109.1 ?
H11A C11 H11B . . 107.8 ?
C17 C12 C13 . . 119.6(5) ?
C17 C12 C11 . . 120.7(5) ?
C13 C12 C11 . . 119.7(4) ?
O2 C13 C12 . . 121.3(4) ?
O2 C13 C14 . . 120.8(5) ?
C12 C13 C14 . . 117.8(5) ?
C15 C14 C13 . . 119.8(5) ?
C15 C14 C28 . . 120.4(4) ?
C13 C14 C28 . . 119.8(4) ?
C16 C15 C14 . . 123.3(5) ?
C16 C15 H15 . . 118.4 ?
C14 C15 H15 . . 118.4 ?
C15 C16 C17 . . 115.3(5) ?
C15 C16 C18 . . 125.0(4) ?
C17 C16 C18 . . 119.6(5) ?
C12 C17 C16 . . 124.1(5) ?
C12 C17 H17 . . 118.0 ?
C16 C17 H17 . . 118.0 ?
C21 C18 C19 . . 108.8(5) ?
C21 C18 C20 . . 108.3(5) ?
C19 C18 C20 . . 108.4(5) ?
C21 C18 C16 . . 111.9(4) ?
C19 C18 C16 . . 108.7(4) ?
C20 C18 C16 . . 110.6(4) ?
C18 C19 H19A . . 109.5 ?
C18 C19 H19B . . 109.5 ?
H19A C19 H19B . . 109.5 ?
C18 C19 H19C . . 109.5 ?
H19A C19 H19C . . 109.5 ?
H19B C19 H19C . . 109.5 ?
C18 C20 H20A . . 109.5 ?
C18 C20 H20B . . 109.5 ?
H20A C20 H20B . . 109.5 ?
C18 C20 H20C . . 109.5 ?
H20A C20 H20C . . 109.5 ?
H20B C20 H20C . . 109.5 ?
C18 C21 H21A . . 109.5 ?
C18 C21 H21B . . 109.5 ?
H21A C21 H21B . . 109.5 ?
C18 C21 H21C . . 109.5 ?
H21A C21 H21C . . 109.5 ?
H21B C21 H21C . . 109.5 ?
N1 C22 C1 . . 114.6(4) ?
N1 C22 H22A . . 108.6 ?
C1 C22 H22A . . 108.6 ?
N1 C22 H22B . . 108.6 ?
C1 C22 H22B . . 108.6 ?
H22A C22 H22B . . 107.6 ?
N1 C23 C24 . . 120.8(5) ?
N1 C23 H23 . . 119.6 ?
C24 C23 H23 . . 119.6 ?
C23 C24 C25 . . 119.1(5) ?
C23 C24 H24 . . 120.5 ?
C25 C24 H24 . . 120.5 ?
C26 C25 C24 . . 119.2(5) ?
C26 C25 H25 . . 120.4 ?
C24 C25 H25 . . 120.4 ?
C27 C26 C25 . . 119.5(5) ?
C27 C26 H26 . . 120.3 ?
C25 C26 H26 . . 120.3 ?
N1 C27 C26 . . 120.7(5) ?
N1 C27 H27 . . 119.6 ?
C26 C27 H27 . . 119.6 ?
C14 C28 N2 . . 112.9(4) ?
C14 C28 H28A . . 109.0 ?
N2 C28 H28A . . 109.0 ?
C14 C28 H28B . . 109.0 ?
N2 C28 H28B . . 109.0 ?
H28A C28 H28B . . 107.8 ?
N2 C29 C30 . . 121.0(5) ?
N2 C29 H29 . . 119.5 ?
C30 C29 H29 . . 119.5 ?
C31 C30 C29 . . 119.6(5) ?
C31 C30 H30 . . 120.2 ?
C29 C30 H30 . . 120.2 ?
C30 C31 C32 . . 118.8(5) ?
C30 C31 H31 . . 120.6 ?
C32 C31 H31 . . 120.6 ?
C31 C32 C33 . . 120.6(5) ?
C31 C32 H32 . . 119.7 ?
C33 C32 H32 . . 119.7 ?
N2 C33 C32 . . 119.5(5) ?
N2 C33 H33 . . 120.3 ?
C32 C33 H33 . . 120.3 ?
O6 S O5 . . 115.3(2) ?
O6 S O4 . . 114.9(2) ?
O5 S O4 . . 115.2(3) ?
O6 S C34 . . 103.4(3) ?
O5 S C34 . . 102.7(3) ?
O4 S C34 . . 102.8(3) ?
F1 C34 F3 . . 108.5(5) ?
F1 C34 F2 . . 107.0(5) ?
F3 C34 F2 . . 106.4(5) ?
F1 C34 S . . 111.6(4) ?
F3 C34 S . . 111.3(4) ?
F2 C34 S . . 111.7(4) ?
C35 N3 C39 . . 116.9(7) ?
N3 C35 C36 . . 124.3(8) ?
N3 C35 H35 . . 117.8 ?
C36 C35 H35 . . 117.8 ?
C35 C36 C37 . . 120.2(8) ?
C35 C36 H36 . . 119.9 ?
C37 C36 H36 . . 119.9 ?
C36 C37 C38 . . 117.8(8) ?
C36 C37 H37 . . 121.1 ?
C38 C37 H37 . . 121.1 ?
C39 C38 C37 . . 116.2(8) ?
C39 C38 H38 . . 121.9 ?
C37 C38 H38 . . 121.9 ?
N3 C39 C38 . . 124.6(8) ?
N3 C39 H39 . . 117.7 ?
C38 C39 H39 . . 117.7 ?

loop_
_geom_bond_atom_site_label_1
_geom_bond_atom_site_label_2
_geom_bond_site_symmetry_2
_geom_bond_distance
_geom_bond_publ_flag
U O1 . 2.252(3) yes
U O2 . 2.260(3) yes
U O3 . 1.790(3) yes
O1 C2 . 1.334(6) ?
O2 C13 . 1.344(6) ?
N1 C23 . 1.340(6) ?
N1 C27 . 1.343(7) ?
N1 C22 . 1.493(6) ?
N2 C29 . 1.338(6) ?
N2 C33 . 1.351(6) ?
N2 C28 . 1.516(6) ?
C1 C6 . 1.386(7) ?
C1 C2 . 1.415(7) ?
C1 C22 . 1.499(7) ?
C2 C3 . 1.418(7) ?
C3 C4 . 1.382(7) ?
C3 C11 . 1.527(7) ?
C4 C5 . 1.396(7) ?
C4 H4 . 0.9300 ?
C5 C6 . 1.399(7) ?
C5 C7 . 1.525(7) ?
C6 H6 . 0.9300 ?
C7 C8 . 1.524(8) ?
C7 C9 . 1.533(8) ?
C7 C10 . 1.545(8) ?
C8 H8A . 0.9600 ?
C8 H8B . 0.9600 ?
C8 H8C . 0.9600 ?
C9 H9A . 0.9600 ?
C9 H9B . 0.9600 ?
C9 H9C . 0.9600 ?
C10 H10A . 0.9600 ?
C10 H10B . 0.9600 ?
C10 H10C . 0.9600 ?
C11 C12 . 1.523(7) ?
C11 H11A . 0.9700 ?
C11 H11B . 0.9700 ?
C12 C17 . 1.371(7) ?
C12 C13 . 1.409(7) ?
C13 C14 . 1.413(7) ?
C14 C15 . 1.386(7) ?
C14 C28 . 1.508(7) ?
C15 C16 . 1.388(7) ?
C15 H15 . 0.9300 ?
C16 C17 . 1.394(7) ?
C16 C18 . 1.547(7) ?
C17 H17 . 0.9300 ?
C18 C21 . 1.523(7) ?
C18 C19 . 1.527(7) ?
C18 C20 . 1.528(8) ?
C19 H19A . 0.9600 ?
C19 H19B . 0.9600 ?
C19 H19C . 0.9600 ?
C20 H20A . 0.9600 ?
C20 H20B . 0.9600 ?
C20 H20C . 0.9600 ?
C21 H21A . 0.9600 ?
C21 H21B . 0.9600 ?
C21 H21C . 0.9600 ?
C22 H22A . 0.9700 ?
C22 H22B . 0.9700 ?
C23 C24 . 1.381(7) ?
C23 H23 . 0.9300 ?
C24 C25 . 1.383(8) ?
C24 H24 . 0.9300 ?
C25 C26 . 1.383(7) ?
C25 H25 . 0.9300 ?
C26 C27 . 1.374(7) ?
C26 H26 . 0.9300 ?
C27 H27 . 0.9300 ?
C28 H28A . 0.9700 ?
C28 H28B . 0.9700 ?
C29 C30 . 1.375(7) ?
C29 H29 . 0.9300 ?
C30 C31 . 1.368(7) ?
C30 H30 . 0.9300 ?
C31 C32 . 1.374(8) ?
C31 H31 . 0.9300 ?
C32 C33 . 1.376(8) ?
C32 H32 . 0.9300 ?
C33 H33 . 0.9300 ?
S O6 . 1.436(4) ?
S O5 . 1.439(4) ?
S O4 . 1.440(4) ?
S C34 . 1.825(6) ?
F1 C34 . 1.311(7) ?
F2 C34 . 1.339(7) ?
F3 C34 . 1.328(7) ?
N3 C35 . 1.296(9) ?
N3 C39 . 1.307(10) ?
C35 C36 . 1.334(10) ?
C35 H35 . 0.9300 ?
C36 C37 . 1.341(11) ?
C36 H36 . 0.9300 ?
C37 C38 . 1.410(12) ?
C37 H37 . 0.9300 ?
C38 C39 . 1.371(11) ?
C38 H38 . 0.9300 ?
C39 H39 . 0.9300 ?
